data_7132618
loop_
_publ_author_name
'Wang, Yu-Yin'
'Kang, Huai-Yuan'
'Zhang, Shao-Ya'
'Qu, Hao'
'Zhu, Lin'
'Zhao, Dan'
'Li, Xian-Feng'
'Lei, Xiao-Wu'
'Yue, Cheng-Yang'

_publ_section_title
;
 Exploring 0D lead-free metal halide with highly efficient blue light
 emission and high-sensitivity photodetection.
;
_journal_issue 20
_journal_name_full 'Chemical communications (Cambridge, England)'
_journal_page_first 2784
_journal_page_last 2787
_journal_paper_doi 10.1039/d3cc06010a
_journal_volume 60
_journal_year 2024
_chemical_formula_moiety 'Bi I6, 2(I1.5), 2(C5 H16 N2)'
_chemical_formula_sum 'C10 H32 Bi I9 N4'
_chemical_formula_weight 1559.47
_space_group_crystal_system orthorhombic
_space_group_IT_number 63
_space_group_name_Hall '-C 2c 2'
_space_group_name_H-M_alt 'C m c m'
_atom_sites_solution_hydrogens geom
_audit_block_doi 10.5517/ccdc.csd.cc2d1jzz
_audit_creation_date 2022-09-08
_audit_creation_method
;
Olex2 1.5-beta
(compiled 2022.04.07 svn.rca3783a0 for OlexSys, GUI svn.r6498)
;
_audit_update_record
;
2023-03-07 deposited with the CCDC.	2024-01-15 downloaded from the CCDC.
;
_cell_angle_alpha 90
_cell_angle_beta 90
_cell_angle_gamma 90
_cell_formula_units_Z 4
_cell_length_a 11.8846(9)
_cell_length_b 11.8525(8)
_cell_length_c 23.9410(16)
_cell_measurement_reflns_used 9139
_cell_measurement_temperature 273(2)
_cell_measurement_theta_max 27.19
_cell_measurement_theta_min 2.43
_cell_volume 3372.4(4)
_computing_cell_refinement 'SAINT V8.40A (Bruker, 2019)'
_computing_data_reduction 'SAINT V8.40A (Bruker, 2019)'
_computing_molecular_graphics 'Olex2 1.5-beta (Dolomanov et al., 2009)'
_computing_publication_material 'Olex2 1.5-beta (Dolomanov et al., 2009)'
_computing_structure_refinement 'SHELXL 2014/7 (Sheldrick, 2015)'
_computing_structure_solution 'SHELXS-97 (Sheldrick, 1990)'
_diffrn_ambient_temperature 273.15
_diffrn_measured_fraction_theta_full 0.999
_diffrn_measured_fraction_theta_max 0.998
_diffrn_measurement_device_type 'Bruker APEX-II CCD'
_diffrn_measurement_method '\f and \w scans'
_diffrn_radiation_monochromator graphite
_diffrn_radiation_type MoK\a
_diffrn_radiation_wavelength 0.71073
_diffrn_reflns_av_R_equivalents 0.0843
_diffrn_reflns_av_unetI/netI 0.0375
_diffrn_reflns_Laue_measured_fraction_full 0.999
_diffrn_reflns_Laue_measured_fraction_max 0.998
_diffrn_reflns_limit_h_max 15
_diffrn_reflns_limit_h_min -15
_diffrn_reflns_limit_k_max 15
_diffrn_reflns_limit_k_min -15
_diffrn_reflns_limit_l_max 31
_diffrn_reflns_limit_l_min -30
_diffrn_reflns_number 26136
_diffrn_reflns_point_group_measured_fraction_full 0.999
_diffrn_reflns_point_group_measured_fraction_max 0.998
_diffrn_reflns_theta_full 25.242
_diffrn_reflns_theta_max 28.309
_diffrn_reflns_theta_min 2.427
_diffrn_source_current 30.0
_diffrn_source_power 1.5
_diffrn_source_voltage 50.0
_diffrn_standards_number 0
_exptl_absorpt_coefficient_mu 13.472
_exptl_absorpt_correction_type none
_exptl_crystal_density_diffrn 3.072
_exptl_crystal_density_method 'not measured'
_exptl_crystal_description black
_exptl_crystal_F_000 2720
_refine_diff_density_max 3.529
_refine_diff_density_min -1.921
_refine_diff_density_rms 0.318
_refine_ls_extinction_coef 0.00275(11)
_refine_ls_extinction_expression Fc^*^=kFc[1+0.001xFc^2^\l^3^/sin(2\q)]^-1/4^
_refine_ls_extinction_method 'SHELXL-2014/7 (Sheldrick 2014'
_refine_ls_goodness_of_fit_ref 1.093
_refine_ls_hydrogen_treatment constr
_refine_ls_matrix_type full
_refine_ls_number_parameters 67
_refine_ls_number_reflns 2246
_refine_ls_number_restraints 0
_refine_ls_restrained_S_all 1.093
_refine_ls_R_factor_all 0.0685
_refine_ls_R_factor_gt 0.0513
_refine_ls_shift/su_max 0.000
_refine_ls_shift/su_mean 0.000
_refine_ls_structure_factor_coef Fsqd
_refine_ls_weighting_details 'w=1/[\s^2^(Fo^2^)+(0.0451P)^2^+99.0014P] where P=(Fo^2^+2Fc^2^)/3'
_refine_ls_weighting_scheme calc
_refine_ls_wR_factor_gt 0.1256
_refine_ls_wR_factor_ref 0.1345
_reflns_Friedel_coverage 0.000
_reflns_number_gt 1738
_reflns_number_total 2246
_reflns_threshold_expression 'I > 2\s(I)'
_cod_data_source_file d3cc06010a2.cif
_cod_data_source_block 1
_cod_depositor_comments 'Adding full bibliography for 7132618.cif.'
_cod_database_code 7132618
_shelx_shelxl_version_number 2014/7
_shelx_space_group_comment
;
The symmetry employed for this shelxl refinement is uniquely defined
by the following loop, which should always be used as a source of
symmetry information in preference to the above space-group names.
They are only intended as comments.
;
_olex2_refinement_description
;
1. Fixed Uiso
 At 1.2 times of:
  All C(H,H) groups
 At 1.5 times of:
  All N(H,H,H) groups
2.a Secondary CH2 refined with riding coordinates:
 C2(H2A,H2B), C3(H3A,H3B), C1(H1D,H1E)
2.b Idealised Me refined as rotating group:
 N1(H1A,H1B,H1C)
;
_olex2_submission_special_instructions 'No special instructions were received'

loop_
_space_group_symop_operation_xyz
'x, y, z'
'-x, -y, z+1/2'
'x, -y, -z'
'-x, y, -z+1/2'
'x+1/2, y+1/2, z'
'-x+1/2, -y+1/2, z+1/2'
'x+1/2, -y+1/2, -z'
'-x+1/2, y+1/2, -z+1/2'
'-x, -y, -z'
'x, y, -z-1/2'
'-x, y, z'
'x, -y, z-1/2'
'-x+1/2, -y+1/2, -z'
'x+1/2, y+1/2, -z-1/2'
'-x+1/2, y+1/2, z'
'x+1/2, -y+1/2, z-1/2'

loop_
_atom_site_label
_atom_site_type_symbol
_atom_site_fract_x
_atom_site_fract_y
_atom_site_fract_z
_atom_site_U_iso_or_equiv
_atom_site_adp_type
_atom_site_occupancy
_atom_site_site_symmetry_order
_atom_site_calc_flag
_atom_site_refinement_flags_posn
_atom_site_refinement_flags_adp
_atom_site_refinement_flags_occupancy
_atom_site_disorder_assembly
_atom_site_disorder_group
Bi1 Bi 0.0000 0.0000 0.5000 0.0394(3) Uani 1 4 d S T P . .
I1 I 0.25667(8) 0.0000 0.5000 0.0529(3) Uani 1 2 d S T P . .
I3 I 0.0000 -0.25571(8) 0.48538(4) 0.0449(3) Uani 1 2 d S T P . .
I2 I 0.0000 0.03873(11) 0.37227(5) 0.0657(4) Uani 1 2 d S T P . .
I5 I 0.0000 0.46917(16) 0.2500 0.0689(5) Uani 1 4 d S T P . .
I4 I 0.0000 0.46894(16) 0.37162(6) 0.0982(6) Uani 1 2 d S T P . .
N1 N 0.2341(10) 0.2478(9) 0.0964(5) 0.071(3) Uani 1 1 d . . . . .
H1A H 0.1620 0.2336 0.1037 0.107 Uiso 1 1 calc R U . . .
H1B H 0.2639 0.1896 0.0782 0.107 Uiso 1 1 calc R U . . .
H1C H 0.2393 0.3096 0.0754 0.107 Uiso 1 1 calc R U . . .
C2 C 0.2470(14) 0.2392(14) 0.1979(6) 0.086(5) Uani 1 1 d . . . . .
H2A H 0.2295 0.1593 0.1973 0.103 Uiso 1 1 calc R U . . .
H2B H 0.1759 0.2790 0.2000 0.103 Uiso 1 1 calc R U . . .
C3 C 0.307(3) 0.261(2) 0.2500 0.109(10) Uani 1 2 d S T P . .
H3A H 0.3753 0.2163 0.2500 0.131 Uiso 1 2 calc R U P . .
H3B H 0.3299 0.3400 0.2500 0.131 Uiso 1 2 calc R U P . .
C1 C 0.2939(17) 0.2650(18) 0.1481(6) 0.116(8) Uani 1 1 d . . . . .
H1D H 0.3635 0.2226 0.1454 0.139 Uiso 1 1 calc R U . . .
H1E H 0.3145 0.3442 0.1495 0.139 Uiso 1 1 calc R U . . .

loop_
_atom_site_aniso_label
_atom_site_aniso_U_11
_atom_site_aniso_U_22
_atom_site_aniso_U_33
_atom_site_aniso_U_23
_atom_site_aniso_U_13
_atom_site_aniso_U_12
Bi1 0.0327(4) 0.0366(4) 0.0487(5) -0.0012(3) 0.000 0.000
I1 0.0290(5) 0.0502(6) 0.0796(8) -0.0018(5) 0.000 0.000
I3 0.0454(5) 0.0336(5) 0.0558(6) -0.0033(4) 0.000 0.000
I2 0.0775(9) 0.0721(8) 0.0475(6) -0.0039(5) 0.000 0.000
I5 0.0883(13) 0.0693(11) 0.0492(9) 0.000 0.000 0.000
I4 0.1420(16) 0.1121(13) 0.0404(7) -0.0076(7) 0.000 0.000
N1 0.077(8) 0.089(8) 0.049(6) -0.001(5) 0.003(5) -0.009(7)
C2 0.082(11) 0.119(14) 0.056(8) -0.014(8) 0.005(7) -0.007(9)
C3 0.12(2) 0.17(3) 0.039(11) 0.000 0.000 0.06(2)
C1 0.098(13) 0.21(2) 0.043(8) 0.002(10) -0.003(8) -0.028(14)

loop_
_atom_type_symbol
_atom_type_description
_atom_type_scat_dispersion_real
_atom_type_scat_dispersion_imag
_atom_type_scat_source
C C 0.0033 0.0016 'International Tables Vol C Tables 4.2.6.8 and 6.1.1.4'
H H 0.0000 0.0000 'International Tables Vol C Tables 4.2.6.8 and 6.1.1.4'
Bi Bi -4.1077 10.2566 'International Tables Vol C Tables 4.2.6.8 and 6.1.1.4'
I I -0.4742 1.8119 'International Tables Vol C Tables 4.2.6.8 and 6.1.1.4'
N N 0.0061 0.0033 'International Tables Vol C Tables 4.2.6.8 and 6.1.1.4'

loop_
_citation_id
_citation_doi
_citation_year
1 10.1039/D3CC01183F 2023

loop_
_geom_angle_atom_site_label_1
_geom_angle_atom_site_label_2
_geom_angle_atom_site_label_3
_geom_angle
_geom_angle_site_symmetry_1
_geom_angle_site_symmetry_3
_geom_angle_publ_flag
I1 Bi1 I1 180.0 9_556 . ?
I1 Bi1 I3 90.0 . 9_556 ?
I1 Bi1 I3 90.0 . . ?
I1 Bi1 I3 90.0 9_556 9_556 ?
I1 Bi1 I3 90.0 9_556 . ?
I1 Bi1 I2 90.0 9_556 . ?
I1 Bi1 I2 90.0 . 9_556 ?
I1 Bi1 I2 90.0 . . ?
I1 Bi1 I2 90.0 9_556 9_556 ?
I3 Bi1 I3 180.0 9_556 . ?
I3 Bi1 I2 88.05(3) . 9_556 ?
I3 Bi1 I2 91.95(3) . . ?
I3 Bi1 I2 88.05(3) 9_556 . ?
I3 Bi1 I2 91.95(3) 9_556 9_556 ?
I2 Bi1 I2 180.0 . 9_556 ?
I4 I5 I4 179.90(11) 10_556 . ?
H1A N1 H1B 109.5 . . ?
H1A N1 H1C 109.5 . . ?
H1B N1 H1C 109.5 . . ?
C1 N1 H1A 109.5 . . ?
C1 N1 H1B 109.5 . . ?
C1 N1 H1C 109.5 . . ?
H2A C2 H2B 106.8 . . ?
C3 C2 H2A 107.1 . . ?
C3 C2 H2B 107.1 . . ?
C1 C2 H2A 107.1 . . ?
C1 C2 H2B 107.1 . . ?
C1 C2 C3 120.7(18) . . ?
C2 C3 C2 117(3) 10_556 . ?
C2 C3 H3A 108.0 10_556 . ?
C2 C3 H3A 108.0 . . ?
C2 C3 H3B 108.0 10_556 . ?
C2 C3 H3B 108.0 . . ?
H3A C3 H3B 107.2 . . ?
N1 C1 H1D 107.0 . . ?
N1 C1 H1E 107.0 . . ?
C2 C1 N1 121.5(17) . . ?
C2 C1 H1D 107.0 . . ?
C2 C1 H1E 107.0 . . ?
H1D C1 H1E 106.7 . . ?

loop_
_geom_bond_atom_site_label_1
_geom_bond_atom_site_label_2
_geom_bond_distance
_geom_bond_site_symmetry_2
_geom_bond_publ_flag
Bi1 I1 3.0504(9) 9_556 ?
Bi1 I1 3.0504(9) . ?
Bi1 I3 3.0510(9) . ?
Bi1 I3 3.0509(9) 9_556 ?
Bi1 I2 3.0923(12) 9_556 ?
Bi1 I2 3.0922(12) . ?
I5 I4 2.9116(14) 10_556 ?
I5 I4 2.9116(14) . ?
N1 H1A 0.8900 . ?
N1 H1B 0.8900 . ?
N1 H1C 0.8900 . ?
N1 C1 1.44(2) . ?
C2 H2A 0.9700 . ?
C2 H2B 0.9700 . ?
C2 C3 1.46(2) . ?
C2 C1 1.35(2) . ?
C3 C2 1.46(2) 10_556 ?
C3 H3A 0.9700 . ?
C3 H3B 0.9700 . ?
C1 H1D 0.9700 . ?
C1 H1E 0.9700 . ?

loop_
_geom_torsion_atom_site_label_1
_geom_torsion_atom_site_label_2
_geom_torsion_atom_site_label_3
_geom_torsion_atom_site_label_4
_geom_torsion
_geom_torsion_site_symmetry_1
_geom_torsion_site_symmetry_2
_geom_torsion_site_symmetry_3
_geom_torsion_site_symmetry_4
_geom_torsion_publ_flag
C3 C2 C1 N1 -177.5(18) . . . . ?
C1 C2 C3 C2 175.3(16) . . . 10_556 ?
